data_2236927
loop_
_publ_author_name
'Prabhuswamy, M.'
'Madan Kumar, S.'
'Raghavendra, K. R.'
'Abdoh, M. M. M.'
'Shashikanth, S.'
'Lokanath, N. K.'

_publ_section_title
;
 Ethyl
 2-cyano-5-oxo-5-(thiophen-2-yl)-3-(3,4,5-trimethoxyphenyl)pentanoate
;
_journal_coeditor_code IS5211
_journal_issue 12
_journal_name_full 'Acta Crystallographica Section E'
_journal_page_first o3275
_journal_paper_doi 10.1107/S1600536812044522
_journal_volume 68
_journal_year 2012
_chemical_formula_iupac 'C21 H23 N O6 S'
_chemical_formula_moiety 'C21 H23 N O6 S'
_chemical_formula_sum 'C21 H23 N O6 S'
_chemical_formula_weight 417.47
_chemical_name_systematic
;
Ethyl 2-cyano-5-oxo-5-(thiophen-2-yl)-3-(3,4,5-trimethoxyphenyl)pentanoate
;
_space_group_IT_number 2
_symmetry_cell_setting triclinic
_symmetry_space_group_name_Hall '-P 1'
_symmetry_space_group_name_H-M 'P -1'
_atom_sites_solution_hydrogens geom
_atom_sites_solution_primary direct
_atom_sites_solution_secondary difmap
_cell_angle_alpha 98.530(2)
_cell_angle_beta 107.950(2)
_cell_angle_gamma 97.966(3)
_cell_formula_units_Z 2
_cell_length_a 8.4308(5)
_cell_length_b 10.5025(6)
_cell_length_c 12.3059(6)
_cell_measurement_reflns_used 3965
_cell_measurement_temperature 296
_cell_measurement_theta_max 26.0
_cell_measurement_theta_min 1.8
_cell_volume 1005.26(10)
_computing_cell_refinement 'CrysAlis PRO (Oxford Diffraction, 2009)'
_computing_data_collection 'CrysAlis PRO (Oxford Diffraction, 2009)'
_computing_data_reduction 'CrysAlis PRO (Oxford Diffraction, 2009)'
_computing_molecular_graphics '<i>Mercury</i> (Macrae <i>et al.</i>, 2006)'
_computing_publication_material '<i>Mercury</i> (Macrae <i>et al.</i>, 2006)'
_computing_structure_refinement 'SHELXL97 (Sheldrick, 2008)'
_computing_structure_solution 'SHELXS97 (Sheldrick, 2008)'
_diffrn_ambient_temperature 296
_diffrn_detector_area_resol_mean 16.0839
_diffrn_measured_fraction_theta_full 0.998
_diffrn_measured_fraction_theta_max 0.998
_diffrn_measurement_device_type 'Oxford Diffraction Xcalibur Eos'
_diffrn_measurement_method '\w scans'
_diffrn_radiation_monochromator graphite
_diffrn_radiation_source 'fine-focus sealed tube'
_diffrn_radiation_type MoK\a
_diffrn_radiation_wavelength 0.71073
_diffrn_reflns_av_R_equivalents 0.0272
_diffrn_reflns_av_sigmaI/netI 0.0248
_diffrn_reflns_limit_h_max 10
_diffrn_reflns_limit_h_min -10
_diffrn_reflns_limit_k_max 12
_diffrn_reflns_limit_k_min -12
_diffrn_reflns_limit_l_max 15
_diffrn_reflns_limit_l_min -15
_diffrn_reflns_number 16712
_diffrn_reflns_reduction_process
;
;
_diffrn_reflns_theta_full 26.02
_diffrn_reflns_theta_max 26.02
_diffrn_reflns_theta_min 1.78
_exptl_absorpt_coefficient_mu 0.199
_exptl_absorpt_correction_type none
_exptl_crystal_colour white
_exptl_crystal_density_diffrn 1.379
_exptl_crystal_density_method 'Not Measured'
_exptl_crystal_description block
_exptl_crystal_F_000 440
_exptl_crystal_size_max 0.220
_exptl_crystal_size_mid 0.200
_exptl_crystal_size_min 0.190
_refine_diff_density_max 0.300
_refine_diff_density_min -0.292
_refine_ls_extinction_method none
_refine_ls_goodness_of_fit_ref 1.035
_refine_ls_hydrogen_treatment constr
_refine_ls_matrix_type full
_refine_ls_number_parameters 266
_refine_ls_number_reflns 3965
_refine_ls_number_restraints 0
_refine_ls_restrained_S_all 1.035
_refine_ls_R_factor_all 0.0377
_refine_ls_R_factor_gt 0.0323
_refine_ls_shift/su_max 0.000
_refine_ls_shift/su_mean 0.000
_refine_ls_structure_factor_coef Fsqd
_refine_ls_weighting_details 'calc w=1/[\s^2^(Fo^2^)+(0.0336P)^2^+0.4919P] where P=(Fo^2^+2Fc^2^)/3'
_refine_ls_weighting_scheme calc
_refine_ls_wR_factor_gt 0.0763
_refine_ls_wR_factor_ref 0.0797
_reflns_number_gt 3498
_reflns_number_total 3965
_reflns_threshold_expression I>2\s(I)
_cod_data_source_file is5211.cif
_cod_data_source_block I
_cod_database_code 2236927
_cod_database_fobs_code 2236927

loop_
_symmetry_equiv_pos_site_id
_symmetry_equiv_pos_as_xyz
1 x,y,z
2 -x,-y,-z

loop_
_atom_site_aniso_label
_atom_site_aniso_U_11
_atom_site_aniso_U_22
_atom_site_aniso_U_33
_atom_site_aniso_U_12
_atom_site_aniso_U_13
_atom_site_aniso_U_23
S1 0.0241(2) 0.0211(2) 0.0196(2) 0.0112(2) 0.00660(10) 0.00510(10)
O1 0.0334(6) 0.0209(5) 0.0182(5) 0.0120(4) 0.0065(4) 0.0025(4)
O2 0.0206(5) 0.0222(5) 0.0150(5) 0.0019(4) 0.0084(4) 0.0029(4)
O3 0.0158(5) 0.0190(5) 0.0255(5) 0.0046(4) 0.0120(4) 0.0068(4)
O4 0.0160(5) 0.0241(5) 0.0162(5) -0.0015(4) 0.0058(4) 0.0008(4)
O5 0.0206(5) 0.0233(5) 0.0196(5) 0.0014(4) 0.0101(4) 0.0021(4)
O6 0.0154(5) 0.0173(5) 0.0168(5) -0.0002(4) 0.0046(4) 0.0036(4)
N1 0.0211(6) 0.0187(6) 0.0283(7) 0.0050(5) 0.0073(5) -0.0007(5)
C1 0.0162(7) 0.0214(7) 0.0230(7) 0.0041(6) 0.0047(6) 0.0096(6)
C2 0.0208(7) 0.0197(7) 0.0185(7) 0.0020(6) 0.0031(6) 0.0043(5)
C3 0.0203(7) 0.0151(7) 0.0215(7) 0.0027(5) 0.0065(6) 0.0029(5)
C4 0.0148(6) 0.0136(7) 0.0211(7) 0.0038(5) 0.0071(5) 0.0049(5)
C5 0.0164(7) 0.0140(6) 0.0189(7) 0.0017(5) 0.0070(5) 0.0049(5)
C6 0.0158(7) 0.0156(7) 0.0184(6) 0.0039(5) 0.0083(5) 0.0061(5)
C7 0.0146(6) 0.0122(6) 0.0155(6) 0.0029(5) 0.0056(5) 0.0030(5)
C8 0.0143(6) 0.0123(6) 0.0184(6) 0.0061(5) 0.0069(5) 0.0057(5)
C9 0.0150(6) 0.0125(6) 0.0159(6) 0.0039(5) 0.0038(5) 0.0035(5)
C10 0.0187(7) 0.0151(7) 0.0158(6) 0.0075(5) 0.0084(5) 0.0056(5)
C11 0.0143(6) 0.0138(6) 0.0207(7) 0.0059(5) 0.0084(5) 0.0064(5)
C12 0.0141(6) 0.0136(6) 0.0183(6) 0.0050(5) 0.0045(5) 0.0036(5)
C13 0.0166(7) 0.0162(7) 0.0153(6) 0.0060(5) 0.0073(5) 0.0047(5)
C14 0.0153(7) 0.0134(6) 0.0159(6) 0.0034(5) 0.0056(5) 0.0034(5)
C15 0.0138(6) 0.0134(6) 0.0186(6) 0.0064(5) 0.0054(5) 0.0036(5)
C17 0.0239(7) 0.0224(7) 0.0139(6) 0.0047(6) 0.0063(5) 0.0034(5)
C18 0.0232(7) 0.0192(7) 0.0263(7) 0.0006(6) 0.0112(6) 0.0066(6)
C19 0.0207(7) 0.0232(7) 0.0176(7) 0.0005(6) 0.0063(6) -0.0016(6)
C20 0.0132(6) 0.0159(7) 0.0241(7) 0.0055(5) 0.0083(5) 0.0061(6)
C21 0.0133(7) 0.0214(7) 0.0220(7) -0.0010(6) 0.0027(5) 0.0033(6)
C22 0.0264(8) 0.0184(7) 0.0273(8) 0.0003(6) 0.0105(6) 0.0033(6)

loop_
_atom_site_type_symbol
_atom_site_label
_atom_site_fract_x
_atom_site_fract_y
_atom_site_fract_z
_atom_site_U_iso_or_equiv
_atom_site_thermal_displace_type
_atom_site_calc_flag
_atom_site_refinement_flags
_atom_site_occupancy
S S1 0.28565(5) 1.06346(3) 0.11584(3) 0.02100(10) Uani . . 1.000
O O1 0.51411(14) 0.95781(10) 0.30335(8) 0.0242(3) Uani . . 1.000
O O2 0.30973(12) 0.61342(9) 0.55116(8) 0.0190(3) Uani . . 1.000
O O3 0.05123(12) 0.47024(9) 0.37057(8) 0.0185(3) Uani . . 1.000
O O4 0.07586(12) 0.41627(10) 0.15717(8) 0.0196(3) Uani . . 1.000
O O5 0.97151(12) 0.73365(10) 0.20324(8) 0.0209(3) Uani . . 1.000
O O6 1.01797(12) 0.78955(9) 0.39592(8) 0.0170(3) Uani . . 1.000
N N1 0.65206(15) 0.45085(12) 0.09731(11) 0.0234(4) Uani . . 1.000
C C1 0.18369(17) 1.03613(14) -0.03091(12) 0.0200(4) Uani . . 1.000
C C2 0.21615(18) 0.92745(14) -0.08935(12) 0.0207(4) Uani . . 1.000
C C3 0.32723(18) 0.86473(14) -0.01290(12) 0.0193(4) Uani . . 1.000
C C4 0.37613(17) 0.92704(13) 0.10141(12) 0.0160(4) Uani . . 1.000
C C5 0.49077(17) 0.89505(13) 0.20599(11) 0.0161(4) Uani . . 1.000
C C6 0.58474(17) 0.78544(13) 0.18750(11) 0.0156(4) Uani . . 1.000
C C7 0.63629(16) 0.72138(12) 0.29378(11) 0.0139(3) Uani . . 1.000
C C8 0.48318(16) 0.64602(12) 0.31321(11) 0.0140(3) Uani . . 1.000
C C9 0.47425(17) 0.66368(13) 0.42533(11) 0.0146(3) Uani . . 1.000
C C10 0.33230(17) 0.60120(13) 0.44517(11) 0.0152(4) Uani . . 1.000
C C11 0.19780(17) 0.52151(13) 0.35220(11) 0.0150(4) Uani . . 1.000
C C12 0.21070(16) 0.49990(13) 0.24072(11) 0.0153(3) Uani . . 1.000
C C13 0.35232(17) 0.56266(13) 0.22062(11) 0.0151(4) Uani . . 1.000
C C14 0.77024(16) 0.63512(13) 0.28577(11) 0.0147(4) Uani . . 1.000
C C15 0.93232(17) 0.72248(13) 0.28766(11) 0.0149(3) Uani . . 1.000
C C17 0.44421(18) 0.69491(14) 0.64868(11) 0.0201(4) Uani . . 1.000
C C18 0.03823(19) 0.33577(14) 0.37964(13) 0.0224(4) Uani . . 1.000
C C19 0.09595(18) 0.37209(14) 0.04739(12) 0.0216(4) Uani . . 1.000
C C20 0.70638(17) 0.53120(13) 0.17950(12) 0.0168(4) Uani . . 1.000
C C21 1.17352(17) 0.88197(14) 0.41028(12) 0.0202(4) Uani . . 1.000
C C22 1.1345(2) 1.00956(14) 0.37958(13) 0.0243(4) Uani . . 1.000
H H1 0.11360 1.08950 -0.06710 0.0240 Uiso calc R 1.000
H H2 0.17080 0.89800 -0.16980 0.0250 Uiso calc R 1.000
H H3 0.36310 0.78930 -0.03780 0.0230 Uiso calc R 1.000
H H6A 0.68590 0.82030 0.17130 0.0190 Uiso calc R 1.000
H H6B 0.51270 0.71930 0.12010 0.0190 Uiso calc R 1.000
H H7 0.69170 0.79260 0.36220 0.0170 Uiso calc R 1.000
H H9 0.56340 0.71740 0.48710 0.0180 Uiso calc R 1.000
H H13 0.35970 0.54910 0.14610 0.0180 Uiso calc R 1.000
H H14 0.79750 0.59380 0.35390 0.0180 Uiso calc R 1.000
H H17A 0.54680 0.66130 0.65800 0.0300 Uiso calc R 1.000
H H17B 0.41450 0.69530 0.71800 0.0300 Uiso calc R 1.000
H H17C 0.46160 0.78280 0.63550 0.0300 Uiso calc R 1.000
H H18A 0.03270 0.28360 0.30710 0.0340 Uiso calc R 1.000
H H18B -0.06280 0.30720 0.39710 0.0340 Uiso calc R 1.000
H H18C 0.13600 0.32590 0.44090 0.0340 Uiso calc R 1.000
H H19A 0.11030 0.44550 0.01080 0.0320 Uiso calc R 1.000
H H19B -0.00320 0.30890 -0.00200 0.0320 Uiso calc R 1.000
H H19C 0.19420 0.33230 0.05960 0.0320 Uiso calc R 1.000
H H21A 1.23170 0.84380 0.36060 0.0240 Uiso calc R 1.000
H H21B 1.24880 0.89780 0.49050 0.0240 Uiso calc R 1.000
H H22A 1.06580 0.99480 0.29880 0.0360 Uiso calc R 1.000
H H22B 1.23870 1.06950 0.39310 0.0360 Uiso calc R 1.000
H H22C 1.07400 1.04620 0.42710 0.0360 Uiso calc R 1.000

loop_
_atom_type_symbol
_atom_type_description
_atom_type_scat_dispersion_real
_atom_type_scat_dispersion_imag
_atom_type_scat_source
S S 0.1246 0.1234 'International Tables Vol C Tables 4.2.6.8 and 6.1.1.4'
O O 0.0106 0.0060 'International Tables Vol C Tables 4.2.6.8 and 6.1.1.4'
N N 0.0061 0.0033 'International Tables Vol C Tables 4.2.6.8 and 6.1.1.4'
H H 0.0000 0.0000 'International Tables Vol C Tables 4.2.6.8 and 6.1.1.4'
C C 0.0033 0.0016 'International Tables Vol C Tables 4.2.6.8 and 6.1.1.4'

loop_
_geom_angle_atom_site_label_1
_geom_angle_atom_site_label_2
_geom_angle_atom_site_label_3
_geom_angle
_geom_angle_publ_flag
C1 S1 C4 91.52(7) n
C10 O2 C17 117.05(11) n
C11 O3 C18 113.37(11) n
C12 O4 C19 117.02(11) n
C15 O6 C21 115.87(11) n
S1 C1 C2 112.56(11) n
C1 C2 C3 111.94(13) no
C2 C3 C4 112.82(13) no
S1 C4 C3 111.16(11) n
S1 C4 C5 119.12(10) n
C3 C4 C5 129.71(13) no
O1 C5 C4 121.25(13) n
O1 C5 C6 121.58(12) n
C4 C5 C6 117.12(11) no
C5 C6 C7 112.22(11) no
C6 C7 C8 112.13(11) no
C6 C7 C14 110.99(11) no
C8 C7 C14 112.42(11) no
C7 C8 C9 118.67(12) no
C7 C8 C13 121.01(12) no
C9 C8 C13 120.31(13) no
C8 C9 C10 120.15(12) no
O2 C10 C9 124.82(12) n
O2 C10 C11 115.26(13) n
C9 C10 C11 119.90(12) no
O3 C11 C10 119.50(12) n
O3 C11 C12 120.84(12) n
C10 C11 C12 119.60(13) no
O4 C12 C11 115.00(12) n
O4 C12 C13 124.50(12) n
C11 C12 C13 120.51(12) no
C8 C13 C12 119.43(12) no
C7 C14 C15 109.30(11) no
C7 C14 C20 111.98(11) no
C15 C14 C20 109.62(11) no
O5 C15 O6 125.34(13) n
O5 C15 C14 124.81(12) n
O6 C15 C14 109.74(11) n
N1 C20 C14 177.91(16) n
O6 C21 C22 111.19(12) n
S1 C1 H1 124.00 no
C2 C1 H1 124.00 no
C1 C2 H2 124.00 no
C3 C2 H2 124.00 no
C2 C3 H3 124.00 no
C4 C3 H3 124.00 no
C5 C6 H6A 109.00 no
C5 C6 H6B 109.00 no
C7 C6 H6A 109.00 no
C7 C6 H6B 109.00 no
H6A C6 H6B 108.00 no
C6 C7 H7 107.00 no
C8 C7 H7 107.00 no
C14 C7 H7 107.00 no
C8 C9 H9 120.00 no
C10 C9 H9 120.00 no
C8 C13 H13 120.00 no
C12 C13 H13 120.00 no
C7 C14 H14 109.00 no
C15 C14 H14 109.00 no
C20 C14 H14 109.00 no
O2 C17 H17A 109.00 no
O2 C17 H17B 109.00 no
O2 C17 H17C 109.00 no
H17A C17 H17B 109.00 no
H17A C17 H17C 109.00 no
H17B C17 H17C 109.00 no
O3 C18 H18A 109.00 no
O3 C18 H18B 109.00 no
O3 C18 H18C 109.00 no
H18A C18 H18B 110.00 no
H18A C18 H18C 109.00 no
H18B C18 H18C 109.00 no
O4 C19 H19A 109.00 no
O4 C19 H19B 109.00 no
O4 C19 H19C 109.00 no
H19A C19 H19B 109.00 no
H19A C19 H19C 109.00 no
H19B C19 H19C 110.00 no
O6 C21 H21A 109.00 no
O6 C21 H21B 109.00 no
C22 C21 H21A 109.00 no
C22 C21 H21B 109.00 no
H21A C21 H21B 108.00 no
C21 C22 H22A 109.00 no
C21 C22 H22B 109.00 no
C21 C22 H22C 110.00 no
H22A C22 H22B 109.00 no
H22A C22 H22C 109.00 no
H22B C22 H22C 109.00 no

loop_
_geom_bond_atom_site_label_1
_geom_bond_atom_site_label_2
_geom_bond_distance
_geom_bond_publ_flag
S1 C1 1.7040(14) n
S1 C4 1.7254(15) n
O1 C5 1.2219(16) n
O2 C10 1.3653(16) n
O2 C17 1.4303(17) n
O3 C11 1.3755(18) n
O3 C18 1.4249(18) n
O4 C12 1.3623(17) n
O4 C19 1.4304(17) n
O5 C15 1.1996(17) n
O6 C15 1.3342(16) n
O6 C21 1.4651(18) n
N1 C20 1.1397(19) n
C1 C2 1.364(2) no
C2 C3 1.417(2) no
C3 C4 1.368(2) no
C4 C5 1.4679(19) no
C5 C6 1.514(2) no
C6 C7 1.5309(18) no
C7 C8 1.521(2) no
C7 C14 1.559(2) no
C8 C9 1.3913(18) no
C8 C13 1.3941(19) no
C9 C10 1.390(2) no
C10 C11 1.3959(19) no
C11 C12 1.3971(18) no
C12 C13 1.391(2) no
C14 C15 1.528(2) no
C14 C20 1.4734(19) no
C21 C22 1.497(2) no
C1 H1 0.9300 no
C2 H2 0.9300 no
C3 H3 0.9300 no
C6 H6A 0.9700 no
C6 H6B 0.9700 no
C7 H7 0.9800 no
C9 H9 0.9300 no
C13 H13 0.9300 no
C14 H14 0.9800 no
C17 H17A 0.9600 no
C17 H17B 0.9600 no
C17 H17C 0.9600 no
C18 H18A 0.9600 no
C18 H18B 0.9600 no
C18 H18C 0.9600 no
C19 H19A 0.9600 no
C19 H19B 0.9600 no
C19 H19C 0.9600 no
C21 H21A 0.9700 no
C21 H21B 0.9700 no
C22 H22A 0.9600 no
C22 H22B 0.9600 no
C22 H22C 0.9600 no

loop_
_geom_hbond_atom_site_label_D
_geom_hbond_atom_site_label_H
_geom_hbond_atom_site_label_A
_geom_hbond_site_symmetry_A
_geom_hbond_distance_DH
_geom_hbond_distance_HA
_geom_hbond_distance_DA
_geom_hbond_angle_DHA
_geom_hbond_publ_flag
C3 H3 N1 2_665 0.93 2.49 3.368(2) 157 yes
C18 H18B O2 2_566 0.96 2.56 3.385(2) 143 yes
C17 H17A Cg2 2_666 0.96 2.85 3.6327(16) 139 yes

loop_
_geom_torsion_atom_site_label_1
_geom_torsion_atom_site_label_2
_geom_torsion_atom_site_label_3
_geom_torsion_atom_site_label_4
_geom_torsion
_geom_torsion_publ_flag
C4 S1 C1 C2 0.13(13) no
C1 S1 C4 C3 -0.09(13) no
C1 S1 C4 C5 179.01(12) no
C17 O2 C10 C9 -1.2(2) no
C17 O2 C10 C11 -179.64(12) no
C18 O3 C11 C10 -101.99(15) no
C18 O3 C11 C12 81.04(16) no
C19 O4 C12 C11 -168.81(12) no
C19 O4 C12 C13 12.0(2) no
C21 O6 C15 O5 -1.1(2) no
C21 O6 C15 C14 -177.57(11) no
C15 O6 C21 C22 82.45(15) no
S1 C1 C2 C3 -0.14(17) no
C1 C2 C3 C4 0.1(2) no
C2 C3 C4 S1 0.03(18) no
C2 C3 C4 C5 -178.95(15) no
S1 C4 C5 O1 5.0(2) no
S1 C4 C5 C6 -172.23(10) no
C3 C4 C5 O1 -176.11(16) no
C3 C4 C5 C6 6.7(2) no
O1 C5 C6 C7 27.39(19) no
C4 C5 C6 C7 -155.42(12) no
C5 C6 C7 C8 67.74(14) no
C5 C6 C7 C14 -165.60(11) no
C6 C7 C8 C9 -133.47(13) no
C6 C7 C8 C13 45.31(17) no
C14 C7 C8 C9 100.64(14) no
C14 C7 C8 C13 -80.57(15) no
C6 C7 C14 C15 63.27(13) no
C6 C7 C14 C20 -58.39(15) no
C8 C7 C14 C15 -170.23(10) no
C8 C7 C14 C20 68.11(14) no
C7 C8 C9 C10 176.92(12) no
C13 C8 C9 C10 -1.9(2) no
C7 C8 C13 C12 -177.12(12) no
C9 C8 C13 C12 1.7(2) no
C8 C9 C10 O2 -178.97(13) no
C8 C9 C10 C11 -0.6(2) no
O2 C10 C11 O3 4.74(19) no
O2 C10 C11 C12 -178.24(12) no
C9 C10 C11 O3 -173.80(13) no
C9 C10 C11 C12 3.2(2) no
O3 C11 C12 O4 -5.74(19) no
O3 C11 C12 C13 173.52(13) no
C10 C11 C12 O4 177.29(12) no
C10 C11 C12 C13 -3.5(2) no
O4 C12 C13 C8 -179.79(13) no
C11 C12 C13 C8 1.0(2) no
C7 C14 C15 O5 -100.86(16) no
C7 C14 C15 O6 75.65(13) no
C20 C14 C15 O5 22.22(19) no
C20 C14 C15 O6 -161.28(11) no
